data_7061670
loop_
_publ_author_name
'Zimnitskiy, Nikolay S.'
'Barkov, Alexey Yu.'
'Kochnev, Ivan A.'
'Kutyashev, Igor B.'
'Korotaev, Vladislav Yu.'
'Sosnovskikh, Vyacheslav Ya.'

_publ_section_title
;
 Highly diastereoselective annulation of 2-substituted
 3-nitro-2H-chromenes with hemicurcuminoids and curcuminoids via a double
 and triple Michael reaction cascade
;
_journal_issue 33
_journal_name_full 'New Journal of Chemistry'
_journal_page_first 16047
_journal_page_last 16057
_journal_paper_doi 10.1039/D2NJ02019J
_journal_volume 46
_journal_year 2022
_chemical_formula_moiety 'C31 H25 Cl F3 N O9, C7 H8'
_chemical_formula_sum 'C38 H33 Cl F3 N O9'
_chemical_formula_weight 740.13
_space_group_crystal_system triclinic
_space_group_IT_number 2
_space_group_name_Hall '-P 1'
_space_group_name_H-M_alt 'P -1'
_atom_sites_solution_primary iterative
_audit_creation_date 2021-05-12
_audit_creation_method
;
  Olex2 1.2-ac2
  (compiled 2012.03.27 svn.r2268, GUI svn.r4156)
;
_audit_update_record
;
2022-02-24 deposited with the CCDC.	2022-07-24 downloaded from the CCDC.
;
_cell_angle_alpha 73.898(8)
_cell_angle_beta 86.642(8)
_cell_angle_gamma 83.762(8)
_cell_formula_units_Z 2
_cell_length_a 8.9834(10)
_cell_length_b 11.4504(11)
_cell_length_c 19.4781(18)
_cell_measurement_reflns_used 2467
_cell_measurement_temperature 295(2)
_cell_measurement_theta_max 22.2150
_cell_measurement_theta_min 2.4240
_cell_volume 1912.7(3)
_computing_cell_refinement 'CrysAlisPro 1.171.41.98a (Rigaku OD, 2021)'
_computing_data_collection 'CrysAlisPro 1.171.41.98a (Rigaku OD, 2021)'
_computing_data_reduction 'CrysAlisPro 1.171.41.98a (Rigaku OD, 2021)'
_computing_molecular_graphics
;
O. V. Dolomanov, L. J. Bourhis, R. J. Gildea, J. A. K. Howard and H. Puschmann,
OLEX2: a complete structure solution, refinement and analysis program.
J. Appl. Cryst. (2009). 42, 339-341.
;
_computing_publication_material
;
O. V. Dolomanov, L. J. Bourhis, R. J. Gildea, J. A. K. Howard and H. Puschmann,
OLEX2: a complete structure solution, refinement and analysis program.
J. Appl. Cryst. (2009). 42, 339-341.
;
_computing_structure_refinement
;
olex2.refine (L.J. Bourhis, O.V. Dolomanov, R.J. Gildea, J.A.K. Howard,
H. Puschmann, in preparation, 2011)
;
_computing_structure_solution 'J. Appl. Cryst. (2007) 40, 786-790'
_diffrn_ambient_temperature 295(2)
_diffrn_detector 'CCD plate'
_diffrn_detector_area_resol_mean 15.9555
_diffrn_detector_type Eos
_diffrn_measured_fraction_theta_full 0.9879
_diffrn_measured_fraction_theta_max 0.8398
_diffrn_measurement_details
;
List of Runs (angles in degrees, time in seconds):

  # Type    Start    End  Width  t~exp~   \w     \q     \k     \f   Frames
#--------------------------------------------------------------------------
  1  \w    -39.00  43.00   1.00  100.00    --   17.44 -77.00 -30.00   82
  2  \w    -25.00  34.00   1.00  100.00    --   17.44 -57.00  60.00   59
  3  \w     -9.00  32.00   1.00  100.00    --   17.44  77.00  60.00   41
  4  \w     -7.00  39.00   1.00  100.00    --   17.44  77.00-180.00   46
  5  \w    -50.00  33.00   1.00  100.00    --   17.44 -57.00-150.00   83
;
_diffrn_measurement_device 'four-circle diffractometer'
_diffrn_measurement_device_type 'Xcalibur, Eos'
_diffrn_measurement_method '\w scans'
_diffrn_orient_matrix_type 'CrysAlisPro convention (1999,Acta A55,543-557)'
_diffrn_orient_matrix_UB_11 -0.0312072000
_diffrn_orient_matrix_UB_12 -0.0325444000
_diffrn_orient_matrix_UB_13 -0.0208854000
_diffrn_orient_matrix_UB_21 -0.0050037000
_diffrn_orient_matrix_UB_22 -0.0505097000
_diffrn_orient_matrix_UB_23 0.0306026000
_diffrn_orient_matrix_UB_31 -0.0729064000
_diffrn_orient_matrix_UB_32 0.0241996000
_diffrn_orient_matrix_UB_33 0.0080703000
_diffrn_radiation_monochromator graphite
_diffrn_radiation_probe x-ray
_diffrn_radiation_type 'Mo K\a'
_diffrn_radiation_wavelength 0.71073
_diffrn_reflns_av_R_equivalents 0.0383
_diffrn_reflns_av_unetI/netI 0.1106
_diffrn_reflns_limit_h_max 11
_diffrn_reflns_limit_h_min -11
_diffrn_reflns_limit_k_max 14
_diffrn_reflns_limit_k_min -13
_diffrn_reflns_limit_l_max 25
_diffrn_reflns_limit_l_min -26
_diffrn_reflns_number 13790
_diffrn_reflns_theta_full 26.000000
_diffrn_reflns_theta_max 29.12
_diffrn_reflns_theta_min 1.86
_diffrn_source 'fine-focus sealed X-ray tube'
_diffrn_source_type 'Enhance (Mo) X-ray Source'
_exptl_absorpt_coefficient_mu 0.168
_exptl_absorpt_correction_T_max 1.00000
_exptl_absorpt_correction_T_min 0.96227
_exptl_absorpt_correction_type multi-scan
_exptl_absorpt_process_details
;
CrysAlisPro 1.171.41.98a (Rigaku Oxford Diffraction, 2021)
Empirical absorption correction using spherical harmonics,
implemented in SCALE3 ABSPACK scaling algorithm.
;
_exptl_crystal_colour 'light yellow'
_exptl_crystal_colour_modifier light
_exptl_crystal_colour_primary yellow
_exptl_crystal_density_diffrn 1.2850
_exptl_crystal_description block
_exptl_crystal_F_000 768.8016
_exptl_crystal_size_max 0.41
_exptl_crystal_size_mid 0.29
_exptl_crystal_size_min 0.13
_refine_diff_density_max 0.572067
_refine_diff_density_min -0.685039
_refine_diff_density_rms 0.123057
_refine_ls_d_res_high 0.730259
_refine_ls_d_res_low 8.926233
_refine_ls_goodness_of_fit_ref 1.043143
_refine_ls_hydrogen_treatment mixed
_refine_ls_matrix_type full
_refine_ls_number_constraints 48
_refine_ls_number_parameters 491
_refine_ls_number_reflns 8637
_refine_ls_number_restraints 36
_refine_ls_restrained_S_all 1.040845
_refine_ls_R_factor_all 0.177662
_refine_ls_R_factor_gt 0.073808
_refine_ls_shift/su_max 0.0009
_refine_ls_shift/su_mean 0.0000
_refine_ls_structure_factor_coef Fsqd
_refine_ls_weighting_details 'w=1/[\s^2^(Fo^2^)+(0.0843P)^2^+0.0222P] where P=(Fo^2^+2Fc^2^)/3'
_refine_ls_weighting_scheme calc
_refine_ls_wR_factor_ref 0.225982
_reflns_Friedel_coverage 0.0
_reflns_limit_h_max 11
_reflns_limit_h_min -11
_reflns_limit_k_max 14
_reflns_limit_k_min -14
_reflns_limit_l_max 26
_reflns_limit_l_min 0
_reflns_number_gt 3589
_reflns_number_total 8637
_reflns_threshold_expression I>=2u(I)
_cod_data_source_file d2nj02019j2.cif
_cod_data_source_block exp_1204
_cod_depositor_comments 'Adding full bibliography for 7061667--7061671.cif.'
_cod_database_code 7061670
_reflns_odcompleteness_completeness 98.79
_reflns_odcompleteness_iscentric 1
_reflns_odcompleteness_theta 26.32
_oxdiff_exptl_absorpt_empirical_details
;
Empirical correction (ABSPACK) includes:
- Absorption correction using spherical harmonics
- Frame scaling
;
_oxdiff_exptl_absorpt_empirical_full_max 1.060
_oxdiff_exptl_absorpt_empirical_full_min 0.958

loop_
_space_group_symop_id
_space_group_symop_operation_xyz
1 x,y,z
2 -x,-y,-z

loop_
_atom_site_label
_atom_site_type_symbol
_atom_site_fract_x
_atom_site_fract_y
_atom_site_fract_z
_atom_site_U_iso_or_equiv
_atom_site_adp_type
_atom_site_occupancy
_atom_site_refinement_flags_posn
Cl1 Cl 0.60642(17) 1.12893(14) 0.01270(7) 0.1030(5) Uani 1.000000 .
O2 O 0.1253(3) 0.7298(2) 0.20926(13) 0.0492(7) Uani 1.000000 .
F3 F 0.1985(4) 1.3126(3) 0.34074(16) 0.1256(14) Uani 1.000000 .
O3 O 0.0486(3) 1.0767(2) 0.08062(13) 0.0573(7) Uani 1.000000 .
O1 O 0.3933(3) 1.1237(2) 0.30412(13) 0.0504(7) Uani 1.000000 .
F1 F 0.1960(3) 1.3067(2) 0.23356(14) 0.0814(8) Uani 1.000000 .
O8 O 0.6101(3) 0.8501(3) 0.52651(14) 0.0670(8) Uani 1.000000 .
O9 O 0.3991(5) 0.7619(3) 0.62404(15) 0.0798(11) Uani 1.000000 .
O6 O 0.1854(3) 0.3839(3) 0.03967(17) 0.0758(9) Uani 1.000000 .
O4 O -0.0807(3) 1.0029(3) 0.28481(18) 0.0867(11) Uani 1.000000 .
O5 O -0.0091(3) 1.0133(3) 0.38672(16) 0.0732(9) Uani 1.000000 .
O7 O -0.0668(4) 0.3040(3) 0.10620(19) 0.0757(10) Uani 1.000000 .
N1 N 0.0144(4) 1.0119(3) 0.32428(19) 0.0543(8) Uani 1.000000 .
F2 F 0.0123(4) 1.2503(3) 0.30257(18) 0.1100(11) Uani 1.000000 .
C7 C 0.5398(5) 1.1271(4) 0.0988(2) 0.0654(12) Uani 1.000000 .
C14 C 0.1480(4) 0.9436(3) 0.18714(18) 0.0382(8) Uani 1.000000 .
C13 C 0.1577(4) 0.8284(3) 0.22907(19) 0.0430(9) Uani 1.000000 .
C22 C 0.1065(4) 0.4579(4) 0.0766(2) 0.0498(10) Uani 1.000000 .
C27 C 0.3683(5) 0.7907(4) 0.55305(19) 0.0535(10) Uani 1.000000 .
C11 C 0.2670(4) 0.8915(3) 0.32848(18) 0.0418(9) Uani 1.000000 .
C21 C -0.0234(4) 0.4136(4) 0.1103(2) 0.0518(10) Uani 1.000000 .
C4 C 0.1871(4) 1.0495(3) 0.21407(17) 0.0374(8) Uani 1.000000 .
C15 C 0.0732(4) 0.9725(3) 0.11850(19) 0.0439(9) Uani 1.000000 .
C3 C 0.1780(4) 1.0184(3) 0.29639(18) 0.0391(8) Uani 1.000000 .
C18 C 0.0626(4) 0.6320(3) 0.1229(2) 0.0485(10) Uani 1.000000 .
C26 C 0.4750(4) 0.8391(3) 0.5006(2) 0.0497(10) Uani 1.000000 .
C5 C 0.3425(4) 1.0892(3) 0.18912(19) 0.0422(9) Uani 1.000000 .
C29 C 0.1968(4) 0.8029(4) 0.46110(19) 0.0534(10) Uani 1.000000 .
C24 C 0.2991(4) 0.8550(3) 0.40850(18) 0.0446(9) Uani 1.000000 .
C25 C 0.4402(4) 0.8708(3) 0.42961(19) 0.0452(9) Uani 1.000000 .
C17 C 0.1139(5) 0.7482(3) 0.1323(2) 0.0501(10) Uani 1.000000 .
C23 C 0.1495(4) 0.5672(3) 0.0830(2) 0.0505(10) Uani 1.000000 .
C10 C 0.4353(4) 1.1239(3) 0.2338(2) 0.0457(9) Uani 1.000000 .
C19 C -0.0663(5) 0.5875(4) 0.1572(2) 0.0609(11) Uani 1.000000 .
C20 C -0.1100(5) 0.4776(4) 0.1507(2) 0.0651(12) Uani 1.000000 .
C12 C 0.1966(5) 0.7914(3) 0.30587(19) 0.0519(10) Uani 1.000000 .
C2 C 0.2391(4) 1.1172(4) 0.3230(2) 0.0474(10) Uani 1.000000 .
C6 C 0.3979(4) 1.0928(3) 0.1202(2) 0.0513(10) Uani 1.000000 .
C16 C 0.0185(5) 0.8644(3) 0.1003(2) 0.0540(11) Uani 1.000000 .
C28 C 0.2315(5) 0.7726(4) 0.5325(2) 0.0598(11) Uani 1.000000 .
C9 C 0.5774(4) 1.1585(4) 0.2123(2) 0.0615(11) Uani 1.000000 .
C1 C 0.1595(6) 1.2467(4) 0.2997(2) 0.0632(12) Uani 1.000000 .
C8 C 0.6301(5) 1.1599(4) 0.1442(3) 0.0720(13) Uani 1.000000 .
C31 C 0.7307(5) 0.8844(5) 0.4765(2) 0.0752(14) Uani 1.000000 .
C30 C 0.3251(6) 0.4166(5) 0.0080(3) 0.0964(17) Uani 1.000000 .
C6S C 0.5362(7) 0.7055(8) 0.1788(4) 0.125(2) Uani 1.000000 .
C1S C 0.5312(7) 0.6060(6) 0.2359(4) 0.110(2) Uani 1.000000 .
C2S C 0.5871(10) 0.6040(9) 0.3017(5) 0.161(3) Uani 1.000000 .
C5S C 0.5996(10) 0.8029(9) 0.1787(6) 0.162(3) Uani 1.000000 .
C3S C 0.6551(11) 0.7140(11) 0.3009(5) 0.171(3) Uani 1.000000 .
C4S C 0.6535(9) 0.8064(8) 0.2405(6) 0.140(3) Uani 1.000000 .
C7S C 0.4598(9) 0.5006(8) 0.2294(6) 0.206(4) Uani 1.000000 .
H2 H 0.234(3) 1.093(3) 0.3760(17) 0.032(8) Uiso 1.000000 .
H17 H 0.220(5) 0.763(3) 0.112(2) 0.068(12) Uiso 1.000000 .
H11 H 0.367(3) 0.900(3) 0.2997(15) 0.031(8) Uiso 1.000000 .
H25 H 0.5115(4) 0.9033(3) 0.39504(19) 0.0542(11) Uiso 1.000000 R
H28 H 0.1607(5) 0.7394(4) 0.5672(2) 0.0718(13) Uiso 1.000000 R
H29 H 0.1040(4) 0.7882(4) 0.44827(19) 0.0641(12) Uiso 1.000000 R
H19 H -0.1244(5) 0.6306(4) 0.1849(2) 0.0731(14) Uiso 1.000000 R
H20 H -0.1974(5) 0.4479(4) 0.1737(2) 0.0781(14) Uiso 1.000000 R
H23 H 0.2372(4) 0.5966(3) 0.0601(2) 0.0606(12) Uiso 1.000000 R
H8 H 0.7254(5) 1.1827(4) 0.1290(3) 0.0864(15) Uiso 1.000000 R
H9a H 0.6365(4) 1.1806(4) 0.2434(2) 0.0738(14) Uiso 1.000000 R
H6 H 0.3390(4) 1.0720(3) 0.0885(2) 0.0615(12) Uiso 1.000000 R
H30a H 0.3124(8) 0.4962(15) -0.0252(15) 0.145(3) Uiso 1.000000 G
H30b H 0.3920(14) 0.418(3) 0.0445(4) 0.145(3) Uiso 1.000000 G
H30c H 0.366(2) 0.3582(19) -0.0167(17) 0.145(3) Uiso 1.000000 G
H31a H 0.7028(13) 0.9624(13) 0.4438(10) 0.113(2) Uiso 1.000000 G
H31b H 0.8176(11) 0.889(3) 0.5016(3) 0.113(2) Uiso 1.000000 G
H31c H 0.753(2) 0.8243(14) 0.4504(11) 0.113(2) Uiso 1.000000 G
H6S H 0.4917(7) 0.7043(8) 0.1371(4) 0.150(3) Uiso 1.000000 R
H5S H 0.6069(10) 0.8670(9) 0.1375(6) 0.195(4) Uiso 1.000000 R
H4S H 0.6926(9) 0.8776(8) 0.2419(6) 0.168(3) Uiso 1.000000 R
H3S H 0.6992(11) 0.7204(11) 0.3415(5) 0.206(4) Uiso 1.000000 R
H2S H 0.5814(10) 0.5384(9) 0.3422(5) 0.194(4) Uiso 1.000000 R
H7Sa H 0.3531(10) 0.520(3) 0.228(4) 0.309(6) Uiso 1.000000 G
H7Sb H 0.495(7) 0.481(5) 0.186(2) 0.309(6) Uiso 1.000000 G
H7Sc H 0.485(7) 0.432(2) 0.270(2) 0.309(6) Uiso 1.000000 G
H12a H 0.1067(5) 0.7714(3) 0.33498(19) 0.0623(12) Uiso 1.000000 R
H12b H 0.2664(5) 0.7183(3) 0.31500(19) 0.0623(12) Uiso 1.000000 R
H16a H -0.0841(5) 0.8557(3) 0.1180(2) 0.0648(13) Uiso 1.000000 R
H16b H 0.0196(5) 0.8793(3) 0.0488(2) 0.0648(13) Uiso 1.000000 R
H4 H 0.1136(4) 1.1194(3) 0.19544(17) 0.0449(10) Uiso 1.000000 R
H7 H 0.007(5) 0.269(4) 0.086(2) 0.074(16) Uiso 1.000000 .
H9 H 0.480(6) 0.778(5) 0.625(3) 0.10(2) Uiso 1.000000 .

loop_
_atom_site_aniso_label
_atom_site_aniso_U_11
_atom_site_aniso_U_22
_atom_site_aniso_U_33
_atom_site_aniso_U_12
_atom_site_aniso_U_13
_atom_site_aniso_U_23
Cl1 0.1078(11) 0.1375(13) 0.0732(9) -0.0497(9) 0.0439(8) -0.0396(8)
O2 0.0661(17) 0.0439(16) 0.0417(15) -0.0138(12) -0.0104(12) -0.0136(12)
F3 0.227(4) 0.068(2) 0.098(2) 0.012(2) -0.062(2) -0.0482(17)
O3 0.083(2) 0.0413(17) 0.0491(16) -0.0043(14) -0.0241(14) -0.0105(13)
O1 0.0545(17) 0.0584(17) 0.0426(16) -0.0195(12) -0.0064(13) -0.0146(12)
F1 0.108(2) 0.0592(16) 0.0692(18) -0.0003(14) -0.0056(15) -0.0069(13)
O8 0.0628(19) 0.094(2) 0.0444(17) -0.0239(16) -0.0097(15) -0.0119(15)
O9 0.093(3) 0.108(3) 0.0357(18) -0.044(2) -0.0108(18) -0.0017(16)
O6 0.071(2) 0.074(2) 0.093(2) -0.0080(16) 0.0073(18) -0.0424(18)
O4 0.0464(18) 0.147(3) 0.086(2) -0.0174(18) -0.0016(17) -0.060(2)
O5 0.068(2) 0.101(3) 0.0490(19) -0.0042(17) 0.0126(16) -0.0223(17)
O7 0.069(2) 0.054(2) 0.117(3) -0.0194(16) 0.004(2) -0.0415(19)
N1 0.053(2) 0.061(2) 0.052(2) -0.0059(16) 0.0009(18) -0.0190(17)
F2 0.082(2) 0.073(2) 0.157(3) 0.0139(16) 0.017(2) -0.0147(18)
C7 0.070(3) 0.073(3) 0.057(3) -0.024(2) 0.017(2) -0.020(2)
C14 0.040(2) 0.040(2) 0.036(2) -0.0080(16) -0.0053(16) -0.0107(16)
C13 0.047(2) 0.048(2) 0.038(2) -0.0106(17) -0.0068(17) -0.0152(18)
C22 0.048(2) 0.052(3) 0.053(2) -0.0010(19) -0.0101(19) -0.020(2)
C27 0.069(3) 0.059(3) 0.031(2) -0.020(2) -0.006(2) -0.0047(18)
C11 0.047(2) 0.047(2) 0.034(2) -0.0098(17) -0.0015(18) -0.0122(16)
C21 0.051(2) 0.045(3) 0.064(3) -0.0076(19) -0.011(2) -0.021(2)
C4 0.042(2) 0.041(2) 0.0315(19) -0.0088(16) -0.0033(16) -0.0106(15)
C15 0.046(2) 0.044(2) 0.044(2) -0.0056(18) -0.0059(18) -0.0152(19)
C3 0.037(2) 0.047(2) 0.036(2) -0.0108(16) 0.0006(16) -0.0135(16)
C18 0.050(2) 0.045(2) 0.053(2) -0.0083(19) -0.014(2) -0.0155(19)
C26 0.053(2) 0.057(3) 0.041(2) -0.0132(19) -0.0113(19) -0.0117(18)
C5 0.048(2) 0.040(2) 0.040(2) -0.0121(16) -0.0012(18) -0.0104(16)
C29 0.056(2) 0.068(3) 0.037(2) -0.023(2) -0.0054(19) -0.0090(19)
C24 0.055(2) 0.049(2) 0.032(2) -0.0107(18) -0.0034(18) -0.0113(16)
C25 0.047(2) 0.051(2) 0.040(2) -0.0139(17) -0.0005(18) -0.0134(17)
C17 0.061(3) 0.045(3) 0.050(3) -0.011(2) -0.009(2) -0.0178(19)
C23 0.053(2) 0.050(3) 0.054(2) -0.0136(19) -0.0035(19) -0.020(2)
C10 0.049(2) 0.048(2) 0.042(2) -0.0120(18) -0.0014(18) -0.0122(17)
C19 0.057(3) 0.057(3) 0.078(3) -0.003(2) 0.000(2) -0.035(2)
C20 0.055(3) 0.058(3) 0.088(3) -0.019(2) 0.005(2) -0.026(2)
C12 0.067(3) 0.046(2) 0.044(2) -0.0117(19) -0.009(2) -0.0113(18)
C2 0.059(3) 0.054(3) 0.035(2) -0.0093(19) -0.0050(19) -0.0180(18)
C6 0.057(2) 0.054(2) 0.045(2) -0.0195(19) 0.005(2) -0.0150(18)
C16 0.071(3) 0.052(3) 0.046(2) -0.016(2) -0.014(2) -0.0182(19)
C28 0.071(3) 0.070(3) 0.041(2) -0.032(2) 0.007(2) -0.011(2)
C9 0.055(3) 0.070(3) 0.065(3) -0.024(2) -0.000(2) -0.021(2)
C1 0.087(4) 0.057(3) 0.052(3) -0.002(3) -0.004(3) -0.025(2)
C8 0.057(3) 0.083(3) 0.080(4) -0.032(2) 0.011(3) -0.023(3)
C31 0.061(3) 0.108(4) 0.064(3) -0.021(3) 0.001(2) -0.029(3)
C30 0.075(4) 0.108(4) 0.112(4) -0.010(3) 0.020(3) -0.044(3)
C6S 0.076(4) 0.122(5) 0.159(6) 0.013(3) -0.007(3) -0.014(4)
C1S 0.087(4) 0.090(4) 0.144(5) -0.001(3) 0.011(3) -0.023(3)
C2S 0.170(6) 0.171(7) 0.139(6) -0.016(4) -0.004(4) -0.037(4)
C5S 0.123(6) 0.135(6) 0.213(7) 0.019(4) 0.001(4) -0.036(4)
C3S 0.176(7) 0.205(7) 0.147(6) 0.005(4) 0.006(4) -0.083(4)
C4S 0.119(5) 0.130(5) 0.189(6) 0.005(3) 0.030(4) -0.087(4)
C7S 0.125(7) 0.141(8) 0.350(14) -0.026(6) -0.029(8) -0.055(8)

loop_
_atom_type_symbol
_atom_type_scat_dispersion_real
_atom_type_scat_dispersion_imag
_atom_type_scat_source
_atom_type_scat_dispersion_source
C 0.00347 0.00161 'International Tables Volume C Table 6.1.1.4 (pp. 500-502)' 'Henke, Gullikson and Davis, At. Data and Nucl. Data Tables, 1993, 54, 2'
Cl 0.14873 0.16029 'International Tables Volume C Table 6.1.1.4 (pp. 500-502)' 'Henke, Gullikson and Davis, At. Data and Nucl. Data Tables, 1993, 54, 2'
H 0.00000 0.00000 'International Tables Volume C Table 6.1.1.4 (pp. 500-502)' 'Henke, Gullikson and Davis, At. Data and Nucl. Data Tables, 1993, 54, 2'
F 0.01794 0.01033 'International Tables Volume C Table 6.1.1.4 (pp. 500-502)' 'Henke, Gullikson and Davis, At. Data and Nucl. Data Tables, 1993, 54, 2'
O 0.01158 0.00611 'International Tables Volume C Table 6.1.1.4 (pp. 500-502)' 'Henke, Gullikson and Davis, At. Data and Nucl. Data Tables, 1993, 54, 2'
N 0.00653 0.00323 'International Tables Volume C Table 6.1.1.4 (pp. 500-502)' 'Henke, Gullikson and Davis, At. Data and Nucl. Data Tables, 1993, 54, 2'

loop_
_geom_angle_atom_site_label_1
_geom_angle_atom_site_label_2
_geom_angle_atom_site_label_3
_geom_angle
_geom_angle_site_symmetry_1
_geom_angle_site_symmetry_3
C17 O2 C13 115.5(3) . .
C2 O1 C10 116.5(3) . .
C31 O8 C26 118.2(3) . .
H9 O9 C27 105(4) . .
C30 O6 C22 118.5(3) . .
H7 O7 C21 107(3) . .
O5 N1 O4 124.6(3) . .
C3 N1 O4 119.1(3) . .
C3 N1 O5 116.3(3) . .
C6 C7 Cl1 119.2(3) . .
C8 C7 Cl1 119.4(3) . .
C8 C7 C6 121.4(4) . .
C4 C14 C13 121.7(3) . .
C15 C14 C13 119.2(3) . .
C15 C14 C4 118.2(3) . .
C14 C13 O2 125.3(3) . .
C12 C13 O2 109.9(3) . .
C12 C13 C14 124.7(3) . .
C21 C22 O6 114.3(3) . .
C23 C22 O6 125.4(4) . .
C23 C22 C21 120.3(3) . .
C26 C27 O9 120.9(4) . .
C28 C27 O9 120.0(4) . .
C28 C27 C26 119.1(3) . .
C24 C11 C3 117.7(3) . .
C12 C11 C3 109.9(3) . .
C12 C11 C24 112.5(3) . .
H11 C11 C3 102.4(16) . .
H11 C11 C24 108.9(16) . .
H11 C11 C12 104.2(16) . .
C22 C21 O7 121.5(4) . .
C20 C21 O7 118.6(4) . .
C20 C21 C22 119.9(4) . .
C3 C4 C14 111.8(3) . .
C5 C4 C14 113.3(3) . .
C5 C4 C3 108.1(3) . .
H4 C4 C14 107.83(18) . .
H4 C4 C3 107.83(18) . .
H4 C4 C5 107.83(18) . .
C14 C15 O3 122.7(3) . .
C16 C15 O3 122.0(3) . .
C16 C15 C14 115.1(3) . .
C11 C3 N1 108.5(3) . .
C4 C3 N1 110.9(3) . .
C4 C3 C11 109.4(3) . .
C2 C3 N1 106.4(3) . .
C2 C3 C11 110.4(3) . .
C2 C3 C4 111.2(3) . .
C23 C18 C17 119.7(4) . .
C19 C18 C17 120.4(3) . .
C19 C18 C23 119.8(3) . .
C27 C26 O8 114.7(3) . .
C25 C26 O8 125.4(3) . .
C25 C26 C27 119.9(3) . .
C10 C5 C4 121.8(3) . .
C6 C5 C4 121.1(3) . .
C6 C5 C10 117.1(3) . .
C28 C29 C24 120.6(4) . .
H29 C29 C24 119.7(2) . .
H29 C29 C28 119.7(2) . .
C29 C24 C11 123.2(3) . .
C25 C24 C11 118.7(3) . .
C25 C24 C29 118.1(3) . .
C24 C25 C26 121.1(3) . .
H25 C25 C26 119.5(2) . .
H25 C25 C24 119.5(2) . .
C18 C17 O2 106.5(3) . .
C16 C17 O2 110.2(3) . .
C16 C17 C18 116.6(3) . .
H17 C17 O2 105(2) . .
H17 C17 C18 113(2) . .
H17 C17 C16 106(2) . .
C18 C23 C22 120.1(4) . .
H23 C23 C22 119.9(2) . .
H23 C23 C18 119.9(2) . .
C5 C10 O1 122.7(3) . .
C9 C10 O1 114.7(3) . .
C9 C10 C5 122.5(3) . .
C20 C19 C18 120.2(4) . .
H19 C19 C18 119.9(2) . .
H19 C19 C20 119.9(2) . .
C19 C20 C21 119.8(4) . .
H20 C20 C21 120.1(2) . .
H20 C20 C19 120.1(2) . .
C11 C12 C13 113.0(3) . .
H12a C12 C13 109.0(2) . .
H12a C12 C11 109.0(2) . .
H12b C12 C13 109.0(2) . .
H12b C12 C11 109.0(2) . .
H12b C12 H12a 107.8 . .
C3 C2 O1 110.4(3) . .
C1 C2 O1 108.1(3) . .
C1 C2 C3 117.5(3) . .
H2 C2 O1 105.3(17) . .
H2 C2 C3 108.9(18) . .
H2 C2 C1 105.9(16) . .
C5 C6 C7 120.4(4) . .
H6 C6 C7 119.8(2) . .
H6 C6 C5 119.8(2) . .
C17 C16 C15 111.8(3) . .
H16a C16 C15 109.3(2) . .
H16a C16 C17 109.3(2) . .
H16b C16 C15 109.3(2) . .
H16b C16 C17 109.3(2) . .
H16b C16 H16a 107.9 . .
C29 C28 C27 121.1(4) . .
H28 C28 C27 119.5(2) . .
H28 C28 C29 119.5(2) . .
C8 C9 C10 119.2(4) . .
H9a C9 C10 120.4(2) . .
H9a C9 C8 120.4(2) . .
F1 C1 F3 105.6(4) . .
F2 C1 F3 107.8(4) . .
F2 C1 F1 105.9(4) . .
C2 C1 F3 110.0(4) . .
C2 C1 F1 113.2(3) . .
C2 C1 F2 113.8(4) . .
C9 C8 C7 119.4(4) . .
H8 C8 C7 120.3(3) . .
H8 C8 C9 120.3(2) . .
H31a C31 O8 109.5 . .
H31b C31 O8 109.5 . .
H31b C31 H31a 109.5 . .
H31c C31 O8 109.5 . .
H31c C31 H31a 109.5 . .
H31c C31 H31b 109.5 . .
H30a C30 O6 109.5 . .
H30b C30 O6 109.5 . .
H30b C30 H30a 109.5 . .
H30c C30 O6 109.5 . .
H30c C30 H30a 109.5 . .
H30c C30 H30b 109.5 . .
C5S C6S C1S 124.0(9) . .
H6S C6S C1S 118.0(5) . .
H6S C6S C5S 118.0(6) . .
C2S C1S C6S 121.3(8) . .
C7S C1S C6S 119.3(9) . .
C7S C1S C2S 119.3(8) . .
C3S C2S C1S 113.7(9) . .
H2S C2S C1S 123.1(5) . .
H2S C2S C3S 123.1(6) . .
C4S C5S C6S 117.0(10) . .
H5S C5S C6S 121.5(6) . .
H5S C5S C4S 121.5(7) . .
C4S C3S C2S 119.2(9) . .
H3S C3S C2S 120.4(6) . .
H3S C3S C4S 120.4(7) . .
C3S C4S C5S 124.5(10) . .
H4S C4S C5S 117.7(6) . .
H4S C4S C3S 117.7(7) . .
H7Sa C7S C1S 109.5 . .
H7Sb C7S C1S 109.5 . .
H7Sb C7S H7Sa 109.5 . .
H7Sc C7S C1S 109.5 . .
H7Sc C7S H7Sa 109.5 . .
H7Sc C7S H7Sb 109.5 . .

loop_
_geom_bond_atom_site_label_1
_geom_bond_atom_site_label_2
_geom_bond_distance
_geom_bond_site_symmetry_2
Cl1 C7 1.742(4) .
O2 C13 1.354(4) .
O2 C17 1.464(4) .
F3 C1 1.325(5) .
O3 C15 1.221(4) .
O1 C10 1.399(4) .
O1 C2 1.416(4) .
F1 C1 1.322(5) .
O8 C26 1.372(4) .
O8 C31 1.427(5) .
O9 C27 1.367(5) .
O9 H9 0.77(5) .
O6 C22 1.372(4) .
O6 C30 1.407(5) .
O4 N1 1.213(4) .
O5 N1 1.226(4) .
O7 C21 1.378(5) .
O7 H7 0.86(4) .
N1 C3 1.539(4) .
F2 C1 1.317(5) .
C7 C6 1.381(5) .
C7 C8 1.385(6) .
C14 C13 1.342(5) .
C14 C4 1.529(5) .
C14 C15 1.470(5) .
C13 C12 1.489(5) .
C22 C21 1.379(5) .
C22 C23 1.389(5) .
C27 C26 1.398(5) .
C27 C28 1.368(5) .
C11 C3 1.563(5) .
C11 C24 1.533(5) .
C11 C12 1.543(5) .
C11 H11 1.03(3) .
C21 C20 1.374(5) .
C4 C3 1.542(4) .
C4 C5 1.526(5) .
C4 H4 0.9800 .
C15 C16 1.515(5) .
C3 C2 1.531(5) .
C18 C17 1.514(5) .
C18 C23 1.375(5) .
C18 C19 1.377(5) .
C26 C25 1.375(5) .
C5 C10 1.399(5) .
C5 C6 1.395(5) .
C29 C24 1.385(5) .
C29 C28 1.383(5) .
C29 H29 0.9300 .
C24 C25 1.400(5) .
C25 H25 0.9300 .
C17 C16 1.498(5) .
C17 H17 1.02(4) .
C23 H23 0.9300 .
C10 C9 1.385(5) .
C19 C20 1.399(5) .
C19 H19 0.9300 .
C20 H20 0.9300 .
C12 H12a 0.9700 .
C12 H12b 0.9700 .
C2 C1 1.533(5) .
C2 H2 0.99(3) .
C6 H6 0.9300 .
C16 H16a 0.9700 .
C16 H16b 0.9700 .
C28 H28 0.9300 .
C9 C8 1.377(5) .
C9 H9a 0.9300 .
C8 H8 0.9300 .
C31 H31a 0.9600 .
C31 H31b 0.9600 .
C31 H31c 0.9600 .
C30 H30a 0.9600 .
C30 H30b 0.9600 .
C30 H30c 0.9600 .
C6S C1S 1.356(8) .
C6S C5S 1.306(10) .
C6S H6S 0.9300 .
C1S C2S 1.397(10) .
C1S C7S 1.465(9) .
C2S C3S 1.454(12) .
C2S H2S 0.9300 .
C5S C4S 1.336(10) .
C5S H5S 0.9300 .
C3S C4S 1.346(11) .
C3S H3S 0.9300 .
C4S H4S 0.9300 .
C7S H7Sa 0.9600 .
C7S H7Sb 0.9600 .
C7S H7Sc 0.9600 .

loop_
_restr_U_iso_atom_site_label
_restr_U_iso_weight_param
C6S 0.0100
C1S 0.0100
C2S 0.0100
C5S 0.0100
C3S 0.0100
C4S 0.0100

loop_
_smtbx_masks_void_nr
_smtbx_masks_void_average_x
_smtbx_masks_void_average_y
_smtbx_masks_void_average_z
_smtbx_masks_void_volume
_smtbx_masks_void_count_electrons
_smtbx_masks_void_content
1 -0.314 0.500 0.500 236.9 80.0 ?
2 0.261 0.168 0.966 13.1 0.9 ?
3 0.739 0.832 0.034 13.1 0.9 ?
